data_1101172
loop_
_publ_author_name
'Lu, Ying'
'Xu, Yan'
'Li, Yangguang'
'Wang, Enbo'
'Xu, Xinxin'
'Ma, Ying'

_publ_section_title
;
 New Polyoxometalate Compounds Built up of Lacunary Wells--Dawson Anions
 and Trivalent Lanthanide Cations
;
_journal_coden_ASTM INOCAJ
_journal_issue 5
_journal_name_full 'Inorganic Chemistry'
_journal_page_first 2055
_journal_page_last 2060
_journal_paper_doi 10.1021/ic0515857
_journal_volume 45
_journal_year 2006
_chemical_formula_sum 'C20 H47 N4 Nd2 O74.5 P2 W17'
_chemical_formula_weight 5011.49
_space_group_IT_number 2
_symmetry_cell_setting triclinic
_symmetry_space_group_name_Hall '-P 1'
_symmetry_space_group_name_H-M 'P -1'
_atom_sites_solution_hydrogens geom
_atom_sites_solution_primary direct
_atom_sites_solution_secondary difmap
_audit_creation_method SHELXL-97
_cell_angle_alpha 88.24(3)
_cell_angle_beta 76.11(3)
_cell_angle_gamma 64.66(3)
_cell_formula_units_Z 2
_cell_length_a 12.904(3)
_cell_length_b 12.951(3)
_cell_length_c 25.514(5)
_cell_measurement_temperature 293(2)
_cell_volume 3728.4(13)
_computing_cell_refinement 'RAPID AUTO'
_computing_data_collection 'RAPID AUTO'
_computing_data_reduction 'RAPID AUTO'
_computing_molecular_graphics 'Bruker SHELXTL'
_computing_publication_material 'Bruker SHELXTL'
_computing_structure_refinement 'SHELXL-97 (Sheldrick, 1997)'
_computing_structure_solution 'SHELXS-97 (Sheldrick, 1990)'
_diffrn_ambient_temperature 293(2)
_diffrn_detector_area_resol_mean 0.01
_diffrn_measured_fraction_theta_full 0.995
_diffrn_measured_fraction_theta_max 0.995
_diffrn_measurement_device_type 'Rigaku R-AXIS RAPID IP'
_diffrn_measurement_method Oscillation
_diffrn_radiation_monochromator graphite
_diffrn_radiation_source 'Rotation anode'
_diffrn_radiation_type MoK\a
_diffrn_radiation_wavelength 0.71073
_diffrn_reflns_av_R_equivalents 0.0632
_diffrn_reflns_av_sigmaI/netI 0.0825
_diffrn_reflns_limit_h_max 15
_diffrn_reflns_limit_h_min -15
_diffrn_reflns_limit_k_max 15
_diffrn_reflns_limit_k_min -15
_diffrn_reflns_limit_l_max 29
_diffrn_reflns_limit_l_min -30
_diffrn_reflns_number 29529
_diffrn_reflns_theta_full 25.00
_diffrn_reflns_theta_max 25.00
_diffrn_reflns_theta_min 3.01
_diffrn_standards_decay_% none
_diffrn_standards_interval_count 0
_diffrn_standards_interval_time 0
_diffrn_standards_number 0
_exptl_absorpt_coefficient_mu 27.636
_exptl_absorpt_correction_T_max 0.0410
_exptl_absorpt_correction_T_min 0.0338
_exptl_absorpt_correction_type multi-scan
_exptl_absorpt_process_details 'ABSCOR by T.Higashi    8 March, 1995'
_exptl_crystal_colour 'pale pink'
_exptl_crystal_density_diffrn 4.464
_exptl_crystal_density_method 'not measured'
_exptl_crystal_description block
_exptl_crystal_F_000 4398
_exptl_crystal_size_max 0.38
_exptl_crystal_size_mid 0.34
_exptl_crystal_size_min 0.32
_refine_diff_density_max 2.321
_refine_diff_density_min -3.055
_refine_diff_density_rms 0.461
_refine_ls_extinction_method none
_refine_ls_goodness_of_fit_ref 1.039
_refine_ls_hydrogen_treatment constr
_refine_ls_matrix_type full
_refine_ls_number_parameters 1090
_refine_ls_number_reflns 13080
_refine_ls_number_restraints 780
_refine_ls_restrained_S_all 1.015
_refine_ls_R_factor_all 0.0611
_refine_ls_R_factor_gt 0.0457
_refine_ls_shift/su_max 0.001
_refine_ls_shift/su_mean 0.000
_refine_ls_structure_factor_coef Fsqd
_refine_ls_weighting_details 'calc w=1/[\s^2^(Fo^2^)+(0.0118P)^2^+81.8297P] where P=(Fo^2^+2Fc^2^)/3'
_refine_ls_weighting_scheme calc
_refine_ls_wR_factor_gt 0.0892
_refine_ls_wR_factor_ref 0.0950
_reflns_number_gt 10528
_reflns_number_total 13080
_reflns_threshold_expression >2sigma(I)
_cod_data_source_file ic0515857si20060104_092410.cif
_cod_data_source_block 3
_cod_depositor_comments
;
The following automatic conversions were performed:
'_symmetry_cell_setting' value 'Triclinic' changed to 'triclinic'
according to '/home/saulius/struct/CIF-dictionaries/cif_core.dic'
dictionary named 'cif_core.dic' version 2.4.1 from 2010-06-29.

Automatic conversion script
Id: cif_fix_enum 1527 2010-12-29 10:47:43Z saulius 
;
_cod_original_formula_sum 'C20 H47 N4 Nd2 O74.50 P2 W17'
_cod_database_code 1101172

loop_
_symmetry_equiv_pos_as_xyz
'x, y, z'
'-x, -y, -z'

loop_
_atom_site_label
_atom_site_type_symbol
_atom_site_fract_x
_atom_site_fract_y
_atom_site_fract_z
_atom_site_U_iso_or_equiv
_atom_site_adp_type
_atom_site_occupancy
_atom_site_symmetry_multiplicity
_atom_site_calc_flag
_atom_site_refinement_flags
_atom_site_disorder_assembly
_atom_site_disorder_group
W1 W 0.35430(6) 0.52793(5) 0.65721(2) 0.01075(14) Uani 1 1 d . . .
W2 W 0.43958(6) 0.28006(5) 0.58103(2) 0.01238(14) Uani 1 1 d . . .
W3 W 0.36817(6) 0.01316(5) 0.82503(2) 0.00883(13) Uani 1 1 d . . .
W4 W 0.29305(6) 0.08923(5) 0.63176(2) 0.01001(14) Uani 1 1 d . . .
W5 W -0.06272(6) 0.58182(5) 0.71560(2) 0.01017(14) Uani 1 1 d . . .
W6 W 0.02803(6) 0.30921(5) 0.63863(2) 0.00932(14) Uani 1 1 d . . .
W7 W 0.49887(6) 0.12206(5) 0.70073(2) 0.01201(14) Uani 1 1 d . . .
W8 W -0.09723(6) 0.18798(5) 0.75976(2) 0.00917(14) Uani 1 1 d . . .
W9 W -0.19261(6) 0.46197(5) 0.83478(2) 0.00817(13) Uani 1 1 d . . .
W10 W 0.11690(6) 0.60425(5) 0.78548(2) 0.00945(14) Uani 1 1 d . . .
W11 W 0.16743(6) -0.02497(5) 0.75731(2) 0.00899(13) Uani 1 1 d . . .
W12 W 0.41145(6) 0.36430(5) 0.77780(2) 0.01106(14) Uani 1 1 d . . .
W13 W 0.17169(6) 0.50084(5) 0.58798(2) 0.01138(14) Uani 1 1 d . . .
W14 W 0.09566(6) -0.00762(5) 0.90924(2) 0.00802(13) Uani 1 1 d . . .
W15 W -0.02026(5) 0.49311(5) 0.90876(2) 0.00668(13) Uani 1 1 d . . .
W16 W 0.26752(6) 0.25933(5) 0.90282(2) 0.00822(13) Uani 1 1 d . . .
W17 W -0.16996(6) 0.20617(5) 0.91201(2) 0.00812(13) Uani 1 1 d . . .
Nd1 Nd -0.01358(7) 0.25012(7) 1.01513(3) 0.00811(17) Uani 1 1 d . . .
Nd2 Nd 0.50116(8) 0.24719(7) 0.98791(3) 0.01300(19) Uani 1 1 d . . .
P1 P 0.0762(4) 0.2285(3) 0.83729(14) 0.0080(8) Uani 1 1 d . . .
P2 P 0.2191(4) 0.3481(3) 0.70326(15) 0.0108(9) Uani 1 1 d . . .
O1 O 0.4946(11) 0.4128(10) 0.8055(4) 0.020(3) Uani 1 1 d U . .
O2 O -0.2124(9) 0.1849(9) 0.7393(4) 0.011(2) Uani 1 1 d U . .
O3 O 0.5669(12) 0.0750(11) 0.9228(5) 0.029(3) Uani 1 1 d U . .
O4 O 0.4272(11) 0.4382(9) 0.7080(4) 0.016(2) Uani 1 1 d U . .
O5 O 0.0773(10) 0.0569(9) 0.9718(4) 0.013(2) Uani 1 1 d U . .
O6 O 0.3639(10) 0.2931(9) 0.8326(4) 0.010(2) Uani 1 1 d U . .
O7 O 0.3659(10) 0.1831(9) 0.5888(4) 0.013(2) Uani 1 1 d U . .
O8 O -0.0647(10) 0.3312(9) 0.5978(4) 0.014(2) Uani 1 1 d U . .
O9 O 0.1798(9) 0.2649(8) 0.6835(4) 0.008(2) Uani 1 1 d U . .
O10 O 0.0288(10) 0.5623(9) 0.8409(4) 0.013(2) Uani 1 1 d U . .
O11 O 0.2046(9) 0.1979(8) 0.8402(4) 0.008(2) Uani 1 1 d U . .
O12 O -0.0552(9) 0.4478(8) 0.6843(4) 0.007(2) Uani 1 1 d U . .
O13 O 0.0161(10) 0.0324(9) 0.7417(4) 0.014(2) Uani 1 1 d U . .
O14 O 0.5951(13) 0.3490(13) 1.0278(5) 0.040(4) Uani 1 1 d U . .
O15 O 0.4459(10) 0.0746(9) 0.7696(4) 0.012(2) Uani 1 1 d U . .
O16 O -0.2041(11) 0.4102(10) 1.0729(4) 0.019(3) Uani 1 1 d U . .
O17 O 0.3656(11) -0.0290(10) 0.5859(4) 0.019(3) Uani 1 1 d U . .
O18 O 0.3413(11) 0.4433(11) 1.0176(5) 0.027(3) Uani 1 1 d U . .
O19 O 0.2171(10) 0.0362(9) 0.6872(4) 0.013(2) Uani 1 1 d U . .
O20 O 0.2152(10) 0.6084(9) 0.7115(4) 0.013(2) Uani 1 1 d U . .
O21 O -0.1644(10) 0.2500(8) 0.9762(4) 0.010(2) Uani 1 1 d U . .
O22 O 0.0747(10) 0.1750(9) 0.7852(4) 0.011(2) Uani 1 1 d U . .
O23 O 0.2289(10) -0.1649(9) 0.7322(4) 0.011(2) Uani 1 1 d U . .
O24 O 0.1146(10) 0.3897(8) 0.5957(4) 0.011(2) Uani 1 1 d U . .
O25 O 0.6549(13) 0.0713(12) 1.0218(5) 0.038(3) Uani 1 1 d U . .
O26 O 0.1136(9) -0.0362(8) 0.8272(4) 0.007(2) Uani 1 1 d U . .
O27 O -0.1384(10) 0.1655(9) 0.8310(4) 0.011(2) Uani 1 1 d U . .
O28 O -0.0228(10) 0.2273(9) 0.6913(4) 0.012(2) Uani 1 1 d U . .
O29 O 0.0456(10) 0.5825(9) 0.6494(4) 0.011(2) Uani 1 1 d U . .
O30 O -0.1348(10) 0.5438(9) 0.7831(4) 0.012(2) Uani 1 1 d U . .
O31 O -0.0715(9) 0.0448(9) 0.9151(4) 0.010(2) Uani 1 1 d U . .
O32 O 0.1473(9) 0.4081(8) 0.8973(3) 0.006(2) Uani 1 1 d U . .
O33 O 0.2502(9) -0.0170(9) 0.8801(4) 0.010(2) Uani 1 1 d U . .
O34 O -0.1551(10) 0.3478(9) 0.7809(4) 0.014(2) Uani 1 1 d U . .
O35 O 0.1583(11) 0.1688(9) 0.6019(4) 0.016(2) Uani 1 1 d U . .
O36 O 0.2560(10) 0.5790(9) 0.6051(4) 0.010(2) Uani 1 1 d U . .
O37 O 0.1171(11) 0.5728(10) 0.5352(4) 0.021(3) Uani 1 1 d U . .
O38 O -0.0150(10) 0.6705(9) 0.7525(4) 0.011(2) Uani 1 1 d U . .
O39 O 0.5082(10) 0.2048(9) 0.6382(4) 0.014(2) Uani 1 1 d U . .
O40 O 0.4075(10) 0.0698(9) 0.6718(4) 0.015(2) Uani 1 1 d U . .
O41 O 0.5327(10) 0.2261(9) 0.7382(4) 0.012(2) Uani 1 1 d U . .
O42 O -0.2120(9) 0.3536(9) 0.8875(4) 0.010(2) Uani 1 1 d U . .
O43 O -0.1694(9) 0.5425(8) 0.8908(4) 0.007(2) Uani 1 1 d U . .
O44 O 0.3807(10) 0.0987(9) 0.8807(4) 0.010(2) Uani 1 1 d U . .
O45 O 0.3017(9) -0.0194(8) 0.7730(4) 0.007(2) Uani 1 1 d U . .
O46 O -0.0442(10) 0.6130(9) 0.9479(4) 0.012(2) Uani 1 1 d U . .
O47 O 0.1239(10) -0.1493(9) 0.9245(4) 0.011(2) Uani 1 1 d U . .
O48 O 0.2749(10) 0.3967(9) 0.6519(4) 0.010(2) Uani 1 1 d U . .
O49 O 0.1088(10) 0.7245(9) 0.8140(4) 0.015(2) Uani 1 1 d U . .
O50 O 0.2632(10) 0.4937(9) 0.7959(4) 0.011(2) Uani 1 1 d U . .
O51 O -0.3064(10) 0.2019(9) 0.9290(4) 0.012(2) Uani 1 1 d U . .
O52 O -0.0517(9) 0.4066(8) 0.9584(4) 0.009(2) Uani 1 1 d U . .
O53 O 0.1740(10) 0.2264(9) 0.9553(4) 0.015(2) Uani 1 1 d U . .
O54 O 0.3169(9) 0.2872(9) 0.7326(4) 0.010(2) Uani 1 1 d U . .
O55 O 0.0206(9) 0.1807(8) 0.8864(4) 0.006(2) Uani 1 1 d U . .
O56 O 0.1159(9) 0.4484(8) 0.7375(4) 0.009(2) Uani 1 1 d U . .
O57 O 0.3211(10) 0.3844(9) 0.5464(4) 0.014(2) Uani 1 1 d U . .
O58 O 0.0047(9) 0.3582(8) 0.8424(4) 0.008(2) Uani 1 1 d U . .
O59 O 0.1235(12) 0.1377(10) 1.0702(5) 0.025(3) Uani 1 1 d U . .
O60 O 0.6349(12) 0.0131(10) 0.6814(4) 0.024(3) Uani 1 1 d U . .
O61 O 0.5118(11) 0.4114(11) 0.9178(5) 0.028(3) Uani 1 1 d U . .
O62 O 0.3524(10) 0.2891(10) 0.9387(4) 0.016(2) Uani 1 1 d U . .
O63 O 0.4147(11) 0.6231(10) 0.6452(4) 0.020(3) Uani 1 1 d U . .
O64 O 0.5548(12) 0.2163(10) 0.5255(4) 0.025(3) Uani 1 1 d U . .
O65 O 0.4830(11) -0.1141(10) 0.8275(4) 0.018(3) Uani 1 1 d U . .
O66 O -0.1882(10) 0.6861(10) 0.7036(4) 0.019(3) Uani 1 1 d U . .
O67 O 0.4632(10) 0.4095(9) 0.6001(4) 0.014(2) Uani 1 1 d U . .
O68 O 0.4393(16) 0.2579(14) 1.0880(5) 0.053(4) Uani 1 1 d U . .
O69 O 0.3773(15) 0.1399(14) 1.0202(6) 0.050(4) Uani 1 1 d U . .
O70 O -0.3416(10) 0.5417(9) 0.8425(4) 0.014(2) Uani 1 1 d U . .
OW1 O 0.7755(14) -0.2147(13) 0.8643(5) 0.041(4) Uani 1 1 d U . .
OW2 O 0.6764(14) 0.3184(13) 0.1536(5) 0.041(4) Uani 1 1 d U . .
OW3 O 0.736(3) -0.113(2) 0.7750(10) 0.033(6) Uani 0.50 1 d PU . .
OW4 O 0.342(3) 0.904(2) 0.1783(10) 0.037(7) Uani 0.50 1 d PU . .
OW5 O 0.255(2) 0.997(2) 0.4607(10) 0.028(6) Uani 0.50 1 d PU . .
OW6 O 1.3829(17) -0.4960(15) 0.4650(7) 0.074(6) Uani 1 1 d U . .
N1 N 0.9049(15) 0.1877(14) 0.3376(6) 0.027(4) Uani 1 1 d U . .
H1 H 0.8675 0.2466 0.3218 0.027 Uiso 1 1 calc R . .
N2 N 1.2176(18) -0.2847(16) 0.4591(7) 0.040(4) Uani 1 1 d U . .
H2 H 1.2609 -0.3406 0.4748 0.040 Uiso 1 1 calc R . .
C1 C 1.020(2) 0.1439(17) 0.3221(8) 0.034(5) Uani 1 1 d U . .
H1A H 1.0575 0.1748 0.2951 0.034 Uiso 1 1 calc R . .
C2 C 1.084(2) 0.0486(16) 0.3473(8) 0.032(5) Uani 1 1 d U . .
H2A H 1.1666 0.0163 0.3383 0.032 Uiso 1 1 calc R . .
C3 C 1.0221(16) 0.0027(15) 0.3866(6) 0.017(4) Uani 1 1 d U . .
C4 C 0.9002(17) 0.0541(15) 0.3993(7) 0.021(4) Uani 1 1 d U . .
H4 H 0.8585 0.0229 0.4244 0.021 Uiso 1 1 calc R . .
C5 C 0.8374(17) 0.1531(15) 0.3750(7) 0.025(4) Uani 1 1 d U . .
H5 H 0.7552 0.1915 0.3844 0.025 Uiso 1 1 calc R . .
C6 C 1.264(2) -0.2708(19) 0.4083(9) 0.042(5) Uani 1 1 d U . .
H6 H 1.3389 -0.3255 0.3901 0.042 Uiso 1 1 calc R . .
C7 C 1.2056(19) -0.1786(17) 0.3827(7) 0.029(4) Uani 1 1 d U . .
H7 H 1.2390 -0.1676 0.3477 0.029 Uiso 1 1 calc R . .
C8 C 1.0926(18) -0.1012(15) 0.4114(6) 0.022(4) Uani 1 1 d U . .
C9 C 1.0425(19) -0.1234(16) 0.4643(7) 0.030(5) Uani 1 1 d U . .
H9 H 0.9658 -0.0742 0.4830 0.030 Uiso 1 1 calc R . .
C10 C 1.108(2) -0.2167(19) 0.4870(8) 0.040(5) Uani 1 1 d U . .
H10 H 1.0765 -0.2332 0.5213 0.040 Uiso 1 1 calc R . .
N3 N 0.4509(15) 0.4143(15) 0.2517(6) 0.031(4) Uani 1 1 d U . .
H3 H 0.4794 0.4358 0.2217 0.031 Uiso 1 1 calc R . .
N4 N 0.2341(14) 0.2344(13) 0.4940(5) 0.022(3) Uani 1 1 d U . .
H4A H 0.2112 0.2118 0.5248 0.022 Uiso 1 1 calc R . .
C11 C 0.496(2) 0.3027(19) 0.2596(8) 0.039(5) Uani 1 1 d U . .
H11 H 0.5607 0.2510 0.2335 0.039 Uiso 1 1 calc R . .
C12 C 0.4499(15) 0.2635(14) 0.3052(6) 0.017(4) Uani 1 1 d U . .
H12 H 0.4771 0.1854 0.3095 0.017 Uiso 1 1 calc R . .
C13 C 0.3582(17) 0.3467(15) 0.3459(6) 0.020(4) Uani 1 1 d U . .
C14 C 0.3131(16) 0.4598(15) 0.3362(7) 0.020(4) Uani 1 1 d U . .
H14 H 0.2490 0.5142 0.3613 0.020 Uiso 1 1 calc R . .
C15 C 0.3642(19) 0.4925(18) 0.2881(8) 0.032(5) Uani 1 1 d U . .
H15 H 0.3371 0.5696 0.2817 0.032 Uiso 1 1 calc R . .
C16 C 0.3482(18) 0.1830(16) 0.4676(7) 0.027(4) Uani 1 1 d U . .
H16 H 0.4009 0.1233 0.4826 0.027 Uiso 1 1 calc R . .
C17 C 0.3885(19) 0.2160(17) 0.4194(7) 0.031(5) Uani 1 1 d U . .
H17 H 0.4680 0.1787 0.4009 0.031 Uiso 1 1 calc R . .
C18 C 0.3120(16) 0.3040(14) 0.3985(6) 0.018(4) Uani 1 1 d U . .
C19 C 0.1931(18) 0.3577(16) 0.4243(6) 0.027(4) Uani 1 1 d U . .
H19 H 0.1403 0.4171 0.4092 0.027 Uiso 1 1 calc R . .
C20 C 0.154(2) 0.3202(18) 0.4741(7) 0.033(5) Uani 1 1 d U . .
H20 H 0.0746 0.3540 0.4929 0.033 Uiso 1 1 calc R . .

loop_
_atom_site_aniso_label
_atom_site_aniso_U_11
_atom_site_aniso_U_22
_atom_site_aniso_U_33
_atom_site_aniso_U_23
_atom_site_aniso_U_13
_atom_site_aniso_U_12
W1 0.0119(4) 0.0133(3) 0.0085(3) 0.0032(2) -0.0007(2) -0.0079(3)
W2 0.0117(4) 0.0141(3) 0.0089(3) 0.0012(2) 0.0021(2) -0.0058(3)
W3 0.0095(3) 0.0092(3) 0.0082(3) 0.0016(2) -0.0033(2) -0.0039(3)
W4 0.0105(3) 0.0104(3) 0.0075(3) 0.0001(2) -0.0005(2) -0.0039(3)
W5 0.0112(4) 0.0101(3) 0.0090(3) 0.0010(2) -0.0030(2) -0.0042(3)
W6 0.0110(3) 0.0117(3) 0.0061(3) 0.0013(2) -0.0028(2) -0.0053(3)
W7 0.0085(3) 0.0148(3) 0.0115(3) 0.0023(2) -0.0019(2) -0.0043(3)
W8 0.0113(3) 0.0126(3) 0.0057(3) 0.0006(2) -0.0027(2) -0.0068(3)
W9 0.0083(3) 0.0104(3) 0.0064(3) 0.0006(2) -0.0025(2) -0.0043(3)
W10 0.0117(4) 0.0109(3) 0.0068(3) 0.0018(2) -0.0013(2) -0.0065(3)
W11 0.0122(3) 0.0096(3) 0.0063(3) 0.0008(2) -0.0026(2) -0.0057(3)
W12 0.0106(4) 0.0152(3) 0.0103(3) 0.0040(2) -0.0037(2) -0.0079(3)
W13 0.0129(4) 0.0143(3) 0.0084(3) 0.0052(2) -0.0028(2) -0.0075(3)
W14 0.0118(3) 0.0088(3) 0.0050(3) 0.0021(2) -0.0023(2) -0.0059(3)
W15 0.0087(3) 0.0088(3) 0.0042(3) 0.0009(2) -0.0025(2) -0.0049(3)
W16 0.0091(3) 0.0102(3) 0.0071(3) 0.0018(2) -0.0038(2) -0.0050(3)
W17 0.0085(3) 0.0121(3) 0.0055(3) 0.0020(2) -0.0016(2) -0.0061(3)
Nd1 0.0101(5) 0.0092(4) 0.0072(4) 0.0013(3) -0.0031(3) -0.0058(4)
Nd2 0.0101(5) 0.0178(5) 0.0108(4) 0.0014(3) -0.0018(3) -0.0062(4)
P1 0.007(2) 0.011(2) 0.0065(17) 0.0012(14) 0.0003(14) -0.0055(17)
P2 0.012(2) 0.010(2) 0.0095(18) 0.0031(14) 0.0000(15) -0.0052(18)
O1 0.020(6) 0.024(6) 0.026(5) 0.006(4) -0.011(4) -0.017(5)
O2 0.008(5) 0.011(5) 0.011(4) -0.006(4) 0.003(4) -0.002(4)
O3 0.024(6) 0.036(6) 0.031(6) 0.004(5) -0.009(5) -0.015(5)
O4 0.020(6) 0.010(5) 0.014(5) -0.001(4) -0.003(4) -0.003(4)
O5 0.012(4) 0.015(4) 0.013(4) 0.010(3) -0.003(3) -0.007(3)
O6 0.010(3) 0.011(3) 0.008(3) 0.002(2) -0.006(2) -0.001(2)
O7 0.012(5) 0.015(5) 0.008(4) -0.001(4) 0.001(4) -0.004(4)
O8 0.013(6) 0.004(5) 0.020(5) -0.001(4) -0.001(4) -0.001(4)
O9 0.007(3) 0.011(3) 0.004(3) 0.000(2) -0.001(2) -0.002(2)
O10 0.016(6) 0.014(5) 0.009(4) -0.001(4) -0.004(4) -0.006(4)
O11 0.008(3) 0.007(3) 0.010(3) 0.001(2) 0.000(2) -0.006(2)
O12 0.008(5) 0.006(5) 0.006(4) 0.000(3) -0.003(4) 0.000(4)
O13 0.014(6) 0.015(5) 0.011(4) 0.002(4) -0.006(4) -0.004(4)
O14 0.029(7) 0.043(7) 0.044(6) -0.022(5) -0.004(5) -0.012(6)
O15 0.017(6) 0.009(5) 0.012(4) 0.000(4) -0.008(4) -0.004(4)
O16 0.017(6) 0.022(6) 0.021(5) -0.009(4) -0.007(4) -0.008(5)
O17 0.020(6) 0.025(6) 0.012(5) -0.004(4) 0.001(4) -0.013(5)
O18 0.019(6) 0.027(6) 0.029(5) 0.002(5) 0.002(5) -0.009(5)
O19 0.011(5) 0.010(5) 0.020(5) 0.002(4) -0.010(4) -0.004(4)
O20 0.014(4) 0.016(4) 0.008(4) 0.000(3) 0.000(3) -0.006(3)
O21 0.013(4) 0.007(4) 0.009(4) 0.004(3) -0.001(3) -0.003(3)
O22 0.010(5) 0.012(5) 0.012(4) 0.007(4) -0.006(4) -0.004(4)
O23 0.011(4) 0.007(4) 0.012(4) -0.002(3) -0.003(3) -0.001(3)
O24 0.011(4) 0.006(4) 0.012(4) 0.001(3) 0.002(3) -0.002(3)
O25 0.035(5) 0.043(5) 0.034(5) 0.005(4) -0.010(4) -0.013(4)
O26 0.007(4) 0.008(4) 0.009(3) 0.004(3) -0.005(3) -0.004(3)
O27 0.010(5) 0.011(5) 0.017(5) 0.001(4) -0.008(4) -0.007(4)
O28 0.014(4) 0.014(4) 0.006(3) -0.002(3) -0.003(3) -0.004(3)
O29 0.016(6) 0.009(5) 0.008(4) -0.003(4) -0.002(4) -0.005(4)
O30 0.013(5) 0.007(5) 0.010(4) -0.001(4) -0.004(4) 0.001(4)
O31 0.009(3) 0.012(3) 0.012(3) 0.003(2) -0.002(2) -0.008(2)
O32 0.007(3) 0.008(3) 0.005(3) 0.000(2) -0.004(2) -0.003(2)
O33 0.010(4) 0.011(4) 0.007(3) 0.004(3) -0.005(3) -0.003(3)
O34 0.020(6) 0.007(5) 0.016(5) 0.001(4) -0.011(4) -0.003(4)
O35 0.022(6) 0.014(5) 0.014(5) 0.001(4) -0.005(4) -0.009(5)
O36 0.013(4) 0.012(4) 0.006(3) 0.003(3) -0.003(3) -0.005(3)
O37 0.023(6) 0.019(6) 0.021(5) 0.008(4) -0.008(4) -0.009(5)
O38 0.012(5) 0.014(5) 0.011(4) 0.003(4) -0.007(4) -0.009(4)
O39 0.017(6) 0.014(5) 0.011(4) 0.003(4) -0.007(4) -0.004(4)
O40 0.014(6) 0.016(5) 0.018(5) 0.003(4) -0.001(4) -0.010(4)
O41 0.008(4) 0.013(4) 0.013(4) -0.001(3) 0.001(3) -0.006(3)
O42 0.009(4) 0.015(4) 0.006(3) 0.001(3) -0.004(3) -0.003(3)
O43 0.006(4) 0.010(4) 0.004(3) 0.004(3) 0.000(3) -0.003(3)
O44 0.013(5) 0.013(5) 0.008(4) -0.004(4) -0.002(4) -0.008(4)
O45 0.009(3) 0.007(3) 0.008(3) 0.001(2) -0.001(2) -0.006(2)
O46 0.018(4) 0.012(4) 0.007(3) 0.000(3) -0.005(3) -0.007(3)
O47 0.013(5) 0.008(5) 0.013(4) 0.005(4) -0.007(4) -0.003(4)
O48 0.011(3) 0.010(3) 0.010(3) 0.003(2) -0.002(2) -0.004(2)
O49 0.022(6) 0.009(5) 0.017(5) 0.008(4) -0.008(4) -0.009(4)
O50 0.011(4) 0.015(4) 0.006(3) 0.003(3) -0.005(3) -0.003(3)
O51 0.015(6) 0.019(5) 0.009(4) 0.000(4) -0.004(4) -0.013(4)
O52 0.011(4) 0.010(4) 0.007(3) 0.004(3) -0.006(3) -0.003(3)
O53 0.016(6) 0.010(5) 0.012(5) -0.002(4) 0.004(4) -0.003(4)
O54 0.006(4) 0.014(4) 0.009(3) 0.003(3) -0.004(3) -0.001(3)
O55 0.004(5) 0.006(5) 0.007(4) -0.001(3) 0.002(3) -0.003(4)
O56 0.011(4) 0.008(4) 0.008(3) 0.004(3) -0.004(3) -0.004(3)
O57 0.014(6) 0.018(5) 0.008(4) 0.003(4) -0.003(4) -0.006(4)
O58 0.008(3) 0.009(3) 0.004(3) -0.002(2) -0.001(2) -0.001(2)
O59 0.026(6) 0.020(6) 0.035(6) 0.019(5) -0.017(5) -0.013(5)
O60 0.026(6) 0.016(6) 0.024(5) -0.002(4) -0.003(4) -0.005(5)
O61 0.016(6) 0.039(7) 0.024(5) 0.000(5) -0.005(4) -0.007(5)
O62 0.019(6) 0.025(6) 0.013(5) 0.010(4) -0.011(4) -0.015(5)
O63 0.020(6) 0.020(6) 0.026(5) 0.013(4) -0.005(4) -0.014(5)
O64 0.028(6) 0.027(6) 0.016(5) -0.001(4) 0.000(4) -0.010(5)
O65 0.020(6) 0.021(6) 0.014(5) 0.001(4) -0.004(4) -0.009(5)
O66 0.013(6) 0.017(5) 0.023(5) -0.001(4) -0.002(4) -0.004(4)
O67 0.011(5) 0.018(5) 0.010(4) 0.005(4) 0.000(4) -0.007(4)
O68 0.060(8) 0.052(8) 0.023(6) 0.006(5) 0.000(6) -0.006(6)
O69 0.049(8) 0.050(7) 0.055(7) 0.022(6) -0.004(6) -0.032(6)
O70 0.015(4) 0.014(4) 0.008(3) -0.003(3) -0.002(3) -0.002(3)
OW1 0.040(7) 0.041(7) 0.037(6) -0.009(5) -0.002(5) -0.016(6)
OW2 0.040(7) 0.046(7) 0.031(6) -0.005(5) 0.003(5) -0.019(6)
OW3 0.038(10) 0.027(9) 0.027(9) 0.008(7) -0.008(7) -0.008(8)
OW4 0.043(11) 0.043(10) 0.030(9) 0.005(8) -0.013(8) -0.021(8)
OW5 0.017(9) 0.024(9) 0.043(9) -0.007(7) -0.002(7) -0.011(7)
OW6 0.066(9) 0.063(8) 0.070(8) 0.041(7) 0.007(6) -0.021(7)
N1 0.029(5) 0.027(5) 0.026(5) -0.006(4) -0.011(4) -0.011(4)
N2 0.047(9) 0.038(8) 0.040(7) 0.017(6) -0.021(6) -0.019(7)
C1 0.038(9) 0.031(8) 0.033(8) 0.018(6) -0.013(6) -0.015(7)
C2 0.034(9) 0.024(8) 0.039(8) 0.012(6) -0.016(6) -0.010(7)
C3 0.027(8) 0.020(7) 0.014(6) -0.001(5) -0.009(5) -0.016(6)
C4 0.025(8) 0.018(7) 0.023(7) 0.002(5) -0.013(6) -0.008(6)
C5 0.019(8) 0.013(7) 0.033(7) -0.006(6) -0.010(6) 0.005(6)
C6 0.043(9) 0.033(9) 0.048(9) -0.003(7) -0.010(7) -0.014(7)
C7 0.032(8) 0.030(8) 0.027(7) 0.001(6) -0.011(6) -0.014(7)
C8 0.034(8) 0.018(7) 0.016(6) 0.004(5) -0.014(6) -0.009(6)
C9 0.042(9) 0.027(8) 0.021(7) 0.012(6) -0.007(6) -0.015(7)
C10 0.051(10) 0.039(9) 0.034(8) 0.003(7) -0.008(7) -0.024(7)
N3 0.026(7) 0.039(8) 0.030(7) 0.004(6) -0.004(5) -0.017(6)
N4 0.023(5) 0.026(5) 0.016(4) 0.000(3) -0.009(3) -0.007(4)
C11 0.041(9) 0.039(9) 0.036(8) 0.000(7) -0.009(7) -0.017(7)
C12 0.017(5) 0.016(5) 0.017(5) 0.004(4) 0.002(4) -0.009(4)
C13 0.022(8) 0.024(7) 0.015(6) -0.006(5) -0.009(6) -0.007(6)
C14 0.015(7) 0.025(7) 0.023(7) 0.001(6) -0.007(5) -0.010(6)
C15 0.028(8) 0.032(8) 0.039(8) 0.013(6) -0.009(6) -0.016(7)
C16 0.029(8) 0.024(8) 0.025(7) 0.000(6) -0.012(6) -0.007(6)
C17 0.027(8) 0.035(8) 0.027(7) 0.002(6) -0.007(6) -0.008(7)
C18 0.020(8) 0.018(7) 0.015(6) 0.001(5) -0.004(5) -0.007(6)
C19 0.031(8) 0.028(8) 0.010(6) 0.004(6) -0.008(6) -0.001(6)
C20 0.036(9) 0.039(8) 0.029(7) 0.002(6) -0.011(6) -0.018(7)

loop_
_atom_type_symbol
_atom_type_description
_atom_type_scat_dispersion_real
_atom_type_scat_dispersion_imag
_atom_type_scat_source
C C 0.0033 0.0016 'International Tables Vol C Tables 4.2.6.8 and 6.1.1.4'
H H 0.0000 0.0000 'International Tables Vol C Tables 4.2.6.8 and 6.1.1.4'
N N 0.0061 0.0033 'International Tables Vol C Tables 4.2.6.8 and 6.1.1.4'
O O 0.0106 0.0060 'International Tables Vol C Tables 4.2.6.8 and 6.1.1.4'
P P 0.1023 0.0942 'International Tables Vol C Tables 4.2.6.8 and 6.1.1.4'
Nd Nd -0.1943 3.0179 'International Tables Vol C Tables 4.2.6.8 and 6.1.1.4'
W W -0.8490 6.8722 'International Tables Vol C Tables 4.2.6.8 and 6.1.1.4'

loop_
_geom_angle_atom_site_label_1
_geom_angle_atom_site_label_2
_geom_angle_atom_site_label_3
_geom_angle
_geom_angle_site_symmetry_1
_geom_angle_site_symmetry_3
_geom_angle_publ_flag
O63 W1 O4 103.7(5) . . ?
O63 W1 O20 102.7(5) . . ?
O4 W1 O20 90.7(5) . . ?
O63 W1 O67 99.3(5) . . ?
O4 W1 O67 90.1(4) . . ?
O20 W1 O67 157.1(5) . . ?
O63 W1 O36 97.4(5) . . ?
O4 W1 O36 158.8(5) . . ?
O20 W1 O36 87.1(4) . . ?
O67 W1 O36 84.0(4) . . ?
O63 W1 O48 166.6(4) . . ?
O4 W1 O48 86.7(4) . . ?
O20 W1 O48 85.2(4) . . ?
O67 W1 O48 72.0(4) . . ?
O36 W1 O48 72.0(4) . . ?
O64 W2 O7 102.4(5) . . ?
O64 W2 O39 101.6(5) . . ?
O7 W2 O39 86.1(5) . . ?
O64 W2 O67 101.9(5) . . ?
O7 W2 O67 155.7(4) . . ?
O39 W2 O67 88.1(5) . . ?
O64 W2 O57 99.9(5) . . ?
O7 W2 O57 89.6(5) . . ?
O39 W2 O57 158.5(4) . . ?
O67 W2 O57 87.2(5) . . ?
O64 W2 O48 170.8(5) . . ?
O7 W2 O48 84.3(4) . . ?
O39 W2 O48 85.0(4) . . ?
O67 W2 O48 71.7(4) . . ?
O57 W2 O48 73.6(4) . . ?
O65 W3 O45 103.4(5) . . ?
O65 W3 O15 99.6(5) . . ?
O45 W3 O15 87.4(4) . . ?
O65 W3 O44 98.4(5) . . ?
O45 W3 O44 157.9(5) . . ?
O15 W3 O44 92.5(4) . . ?
O65 W3 O33 95.0(5) . . ?
O45 W3 O33 86.7(4) . . ?
O15 W3 O33 165.2(5) . . ?
O44 W3 O33 88.0(4) . . ?
O65 W3 O11 168.5(4) . . ?
O45 W3 O11 86.4(4) . . ?
O15 W3 O11 86.6(4) . . ?
O44 W3 O11 71.5(4) . . ?
O33 W3 O11 79.4(4) . . ?
O17 W4 O19 101.2(5) . . ?
O17 W4 O40 102.6(5) . . ?
O19 W4 O40 88.8(4) . . ?
O17 W4 O35 97.7(5) . . ?
O19 W4 O35 95.8(5) . . ?
O40 W4 O35 157.8(5) . . ?
O17 W4 O7 95.5(4) . . ?
O19 W4 O7 162.4(4) . . ?
O40 W4 O7 82.2(4) . . ?
O35 W4 O7 87.2(4) . . ?
O17 W4 O9 171.0(5) . . ?
O19 W4 O9 83.5(4) . . ?
O40 W4 O9 85.0(4) . . ?
O35 W4 O9 74.0(4) . . ?
O7 W4 O9 80.7(4) . . ?
O66 W5 O38 100.1(5) . . ?
O66 W5 O12 102.8(5) . . ?
O38 W5 O12 157.1(5) . . ?
O66 W5 O30 97.2(5) . . ?
O38 W5 O30 90.2(4) . . ?
O12 W5 O30 86.8(4) . . ?
O66 W5 O29 97.9(5) . . ?
O38 W5 O29 90.3(4) . . ?
O12 W5 O29 86.6(4) . . ?
O30 W5 O29 164.5(5) . . ?
O66 W5 O56 174.5(5) . . ?
O38 W5 O56 74.4(4) . . ?
O12 W5 O56 82.7(4) . . ?
O30 W5 O56 82.5(4) . . ?
O29 W5 O56 82.7(4) . . ?
O8 W6 O28 101.5(5) . . ?
O8 W6 O12 100.4(5) . . ?
O28 W6 O12 92.3(4) . . ?
O8 W6 O35 99.0(5) . . ?
O28 W6 O35 90.7(4) . . ?
O12 W6 O35 159.3(5) . . ?
O8 W6 O24 95.2(5) . . ?
O28 W6 O24 163.3(5) . . ?
O12 W6 O24 84.7(4) . . ?
O35 W6 O24 86.6(4) . . ?
O8 W6 O9 171.4(4) . . ?
O28 W6 O9 83.1(4) . . ?
O12 W6 O9 86.6(4) . . ?
O35 W6 O9 73.5(4) . . ?
O24 W6 O9 80.3(4) . . ?
O60 W7 O40 102.4(6) . . ?
O60 W7 O39 97.5(5) . . ?
O40 W7 O39 87.2(5) . . ?
O60 W7 O15 98.8(5) . . ?
O40 W7 O15 89.4(4) . . ?
O39 W7 O15 163.7(5) . . ?
O60 W7 O41 100.1(6) . . ?
O40 W7 O41 157.5(5) . . ?
O39 W7 O41 88.9(4) . . ?
O15 W7 O41 88.0(4) . . ?
O60 W7 O54 173.3(5) . . ?
O40 W7 O54 84.3(4) . . ?
O39 W7 O54 82.5(4) . . ?
O15 W7 O54 81.3(4) . . ?
O41 W7 O54 73.2(4) . . ?
O2 W8 O27 99.9(5) . . ?
O2 W8 O13 100.3(5) . . ?
O27 W8 O13 92.7(4) . . ?
O2 W8 O34 102.2(5) . . ?
O27 W8 O34 88.1(4) . . ?
O13 W8 O34 157.0(5) . . ?
O2 W8 O28 96.6(5) . . ?
O27 W8 O28 162.8(5) . . ?
O13 W8 O28 89.2(4) . . ?
O34 W8 O28 83.6(4) . . ?
O2 W8 O22 174.9(4) . . ?
O27 W8 O22 81.0(4) . . ?
O13 W8 O22 74.6(4) . . ?
O34 W8 O22 82.8(4) . . ?
O28 W8 O22 83.0(4) . . ?
O70 W9 O34 102.5(5) . . ?
O70 W9 O30 99.6(5) . . ?
O34 W9 O30 90.5(4) . . ?
O70 W9 O43 99.3(5) . . ?
O34 W9 O43 158.1(5) . . ?
O30 W9 O43 88.8(4) . . ?
O70 W9 O42 94.4(5) . . ?
O34 W9 O42 86.7(4) . . ?
O30 W9 O42 166.1(5) . . ?
O43 W9 O42 88.7(4) . . ?
O70 W9 O58 168.9(4) . . ?
O34 W9 O58 86.2(4) . . ?
O30 W9 O58 87.0(4) . . ?
O43 W9 O58 71.8(4) . . ?
O42 W9 O58 79.2(4) . . ?
O49 W10 O10 101.4(5) . . ?
O49 W10 O50 100.9(5) . . ?
O10 W10 O50 93.9(5) . . ?
O49 W10 O38 100.0(5) . . ?
O10 W10 O38 90.6(5) . . ?
O50 W10 O38 157.2(4) . . ?
O49 W10 O20 96.7(4) . . ?
O10 W10 O20 161.8(5) . . ?
O50 W10 O20 84.1(4) . . ?
O38 W10 O20 84.6(4) . . ?
O49 W10 O56 173.0(4) . . ?
O10 W10 O56 81.7(4) . . ?
O50 W10 O56 85.0(4) . . ?
O38 W10 O56 73.6(4) . . ?
O20 W10 O56 80.0(4) . . ?
O23 W11 O26 101.2(4) . . ?
O23 W11 O45 99.7(5) . . ?
O26 W11 O45 89.2(4) . . ?
O23 W11 O13 101.3(5) . . ?
O26 W11 O13 94.9(4) . . ?
O45 W11 O13 157.4(4) . . ?
O23 W11 O19 96.1(4) . . ?
O26 W11 O19 162.3(4) . . ?
O45 W11 O19 84.3(4) . . ?
O13 W11 O19 85.2(4) . . ?
O23 W11 O22 174.7(4) . . ?
O26 W11 O22 82.8(4) . . ?
O45 W11 O22 83.7(4) . . ?
O13 W11 O22 74.8(4) . . ?
O19 W11 O22 80.2(4) . . ?
O1 W12 O6 100.7(5) . . ?
O1 W12 O50 100.2(5) . . ?
O6 W12 O50 91.1(4) . . ?
O1 W12 O41 100.7(5) . . ?
O6 W12 O41 94.1(4) . . ?
O50 W12 O41 157.1(5) . . ?
O1 W12 O4 96.3(5) . . ?
O6 W12 O4 162.6(5) . . ?
O50 W12 O4 82.1(4) . . ?
O41 W12 O4 86.4(4) . . ?
O1 W12 O54 173.8(5) . . ?
O6 W12 O54 82.5(4) . . ?
O50 W12 O54 85.0(4) . . ?
O41 W12 O54 73.7(4) . . ?
O4 W12 O54 80.9(4) . . ?
O37 W13 O24 102.1(5) . . ?
O37 W13 O36 102.9(5) . . ?
O24 W13 O36 154.9(4) . . ?
O37 W13 O29 102.0(5) . . ?
O24 W13 O29 86.2(4) . . ?
O36 W13 O29 88.8(4) . . ?
O37 W13 O57 99.0(5) . . ?
O24 W13 O57 87.7(4) . . ?
O36 W13 O57 88.2(5) . . ?
O29 W13 O57 158.9(4) . . ?
O37 W13 O48 171.4(5) . . ?
O24 W13 O48 82.5(4) . . ?
O36 W13 O48 72.6(4) . . ?
O29 W13 O48 85.5(4) . . ?
O57 W13 O48 73.7(4) . . ?
O5 W14 O47 102.1(5) . . ?
O5 W14 O33 94.4(5) . . ?
O47 W14 O33 103.2(5) . . ?
O5 W14 O31 95.5(5) . . ?
O47 W14 O31 96.1(5) . . ?
O33 W14 O31 156.0(4) . . ?
O5 W14 O26 162.5(4) . . ?
O47 W14 O26 95.3(4) . . ?
O33 W14 O26 79.7(4) . . ?
O31 W14 O26 84.4(4) . . ?
O5 W14 O55 82.8(4) . . ?
O47 W14 O55 167.6(4) . . ?
O33 W14 O55 87.7(4) . . ?
O31 W14 O55 72.0(4) . . ?
O26 W14 O55 80.5(4) . . ?
O46 W15 O52 102.0(4) . . ?
O46 W15 O32 100.3(5) . . ?
O52 W15 O32 93.6(4) . . ?
O46 W15 O43 101.4(5) . . ?
O52 W15 O43 93.4(4) . . ?
O32 W15 O43 155.3(4) . . ?
O46 W15 O10 90.1(4) . . ?
O52 W15 O10 167.7(4) . . ?
O32 W15 O10 82.1(4) . . ?
O43 W15 O10 86.0(4) . . ?
O46 W15 O58 168.3(4) . . ?
O52 W15 O58 88.8(4) . . ?
O32 W15 O58 83.3(4) . . ?
O43 W15 O58 73.1(4) . . ?
O10 W15 O58 79.3(4) . . ?
O62 W16 O53 100.7(5) . . ?
O62 W16 O32 103.2(5) . . ?
O53 W16 O32 93.9(4) . . ?
O62 W16 O44 95.8(5) . . ?
O53 W16 O44 94.5(4) . . ?
O32 W16 O44 157.4(4) . . ?
O62 W16 O6 88.5(4) . . ?
O53 W16 O6 170.8(5) . . ?
O32 W16 O6 84.0(4) . . ?
O44 W16 O6 84.4(4) . . ?
O62 W16 O11 164.8(4) . . ?
O53 W16 O11 91.1(4) . . ?
O32 W16 O11 85.5(4) . . ?
O44 W16 O11 73.4(4) . . ?
O6 W16 O11 79.9(4) . . ?
O51 W17 O21 100.5(5) . . ?
O51 W17 O42 100.8(5) . . ?
O21 W17 O42 93.3(4) . . ?
O51 W17 O31 98.1(5) . . ?
O21 W17 O31 95.4(4) . . ?
O42 W17 O31 157.4(4) . . ?
O51 W17 O27 94.5(4) . . ?
O21 W17 O27 164.7(4) . . ?
O42 W17 O27 80.7(4) . . ?
O31 W17 O27 85.5(4) . . ?
O51 W17 O55 170.7(4) . . ?
O21 W17 O55 83.8(4) . . ?
O42 W17 O55 87.1(4) . . ?
O31 W17 O55 73.2(4) . . ?
O27 W17 O55 81.8(4) . . ?
O21 Nd1 O52 75.5(3) . . ?
O21 Nd1 O5 77.9(4) . . ?
O52 Nd1 O5 118.0(3) . . ?
O21 Nd1 O53 118.8(3) . . ?
O52 Nd1 O53 71.8(4) . . ?
O5 Nd1 O53 74.2(3) . . ?
O21 Nd1 O59 142.3(4) . . ?
O52 Nd1 O59 141.7(4) . . ?
O5 Nd1 O59 76.5(4) . . ?
O53 Nd1 O59 79.7(4) . . ?
O21 Nd1 O46 140.0(4) . 2_567 ?
O52 Nd1 O46 73.0(3) . 2_567 ?
O5 Nd1 O46 139.4(4) . 2_567 ?
O53 Nd1 O46 73.2(4) . 2_567 ?
O59 Nd1 O46 74.6(4) . 2_567 ?
O21 Nd1 O47 70.9(3) . 2_557 ?
O52 Nd1 O47 139.7(4) . 2_557 ?
O5 Nd1 O47 76.0(3) . 2_557 ?
O53 Nd1 O47 145.3(3) . 2_557 ?
O59 Nd1 O47 76.3(4) . 2_557 ?
O46 Nd1 O47 122.7(3) 2_567 2_557 ?
O21 Nd1 O16 76.5(4) . . ?
O52 Nd1 O16 77.0(3) . . ?
O5 Nd1 O16 145.5(4) . . ?
O53 Nd1 O16 139.1(4) . . ?
O59 Nd1 O16 112.0(4) . . ?
O46 Nd1 O16 72.9(4) 2_567 . ?
O47 Nd1 O16 74.1(3) 2_557 . ?
O62 Nd2 O51 112.3(3) . 1_655 ?
O62 Nd2 O68 118.0(5) . . ?
O51 Nd2 O68 129.7(5) 1_655 . ?
O62 Nd2 O18 70.3(4) . . ?
O51 Nd2 O18 125.5(4) 1_655 . ?
O68 Nd2 O18 73.6(5) . . ?
O62 Nd2 O14 139.2(5) . . ?
O51 Nd2 O14 71.7(4) 1_655 . ?
O68 Nd2 O14 70.3(5) . . ?
O18 Nd2 O14 75.1(5) . . ?
O62 Nd2 O69 68.5(5) . . ?
O51 Nd2 O69 135.8(5) 1_655 . ?
O68 Nd2 O69 68.2(6) . . ?
O18 Nd2 O69 97.2(5) . . ?
O14 Nd2 O69 138.2(5) . . ?
O62 Nd2 O3 72.3(4) . . ?
O51 Nd2 O3 69.1(4) 1_655 . ?
O68 Nd2 O3 127.0(5) . . ?
O18 Nd2 O3 142.6(5) . . ?
O14 Nd2 O3 137.8(4) . . ?
O69 Nd2 O3 69.7(5) . . ?
O62 Nd2 O25 138.9(4) . . ?
O51 Nd2 O25 72.0(4) 1_655 . ?
O68 Nd2 O25 71.1(5) . . ?
O18 Nd2 O25 142.6(4) . . ?
O14 Nd2 O25 81.8(5) . . ?
O69 Nd2 O25 80.8(5) . . ?
O3 Nd2 O25 71.8(4) . . ?
O62 Nd2 O61 71.6(4) . . ?
O51 Nd2 O61 64.8(4) 1_655 . ?
O68 Nd2 O61 131.3(5) . . ?
O18 Nd2 O61 65.4(4) . . ?
O14 Nd2 O61 74.6(4) . . ?
O69 Nd2 O61 140.0(5) . . ?
O3 Nd2 O61 101.7(4) . . ?
O25 Nd2 O61 135.3(4) . . ?
O58 P1 O22 111.1(6) . . ?
O58 P1 O55 108.0(5) . . ?
O22 P1 O55 109.5(6) . . ?
O58 P1 O11 109.8(6) . . ?
O22 P1 O11 111.3(6) . . ?
O55 P1 O11 107.1(6) . . ?
O56 P2 O9 111.3(6) . . ?
O56 P2 O54 112.1(6) . . ?
O9 P2 O54 111.1(6) . . ?
O56 P2 O48 107.3(5) . . ?
O9 P2 O48 108.1(5) . . ?
O54 P2 O48 106.6(6) . . ?
W1 O4 W12 148.5(7) . . ?
W14 O5 Nd1 137.1(5) . . ?
W12 O6 W16 162.7(6) . . ?
W2 O7 W4 153.2(6) . . ?
P2 O9 W4 129.6(6) . . ?
P2 O9 W6 126.7(6) . . ?
W4 O9 W6 91.2(4) . . ?
W10 O10 W15 162.0(7) . . ?
P1 O11 W16 129.1(6) . . ?
P1 O11 W3 127.4(6) . . ?
W16 O11 W3 93.3(4) . . ?
W5 O12 W6 151.5(6) . . ?
W8 O13 W11 122.1(6) . . ?
W3 O15 W7 161.8(7) . . ?
W4 O19 W11 164.8(7) . . ?
W1 O20 W10 145.8(6) . . ?
W17 O21 Nd1 135.7(5) . . ?
P1 O22 W11 125.7(6) . . ?
P1 O22 W8 126.3(6) . . ?
W11 O22 W8 88.4(4) . . ?
W13 O24 W6 152.5(6) . . ?
W11 O26 W14 153.6(6) . . ?
W8 O27 W17 153.1(6) . . ?
W6 O28 W8 161.8(6) . . ?
W13 O29 W5 149.6(6) . . ?
W9 O30 W5 160.7(6) . . ?
W14 O31 W17 119.6(5) . . ?
W15 O32 W16 142.3(5) . . ?
W14 O33 W3 152.7(6) . . ?
W9 O34 W8 148.6(6) . . ?
W4 O35 W6 120.4(6) . . ?
W13 O36 W1 123.3(5) . . ?
W5 O38 W10 123.0(6) . . ?
W7 O39 W2 148.8(7) . . ?
W7 O40 W4 152.4(6) . . ?
W12 O41 W7 122.5(6) . . ?
W17 O42 W9 153.1(6) . . ?
W15 O43 W9 122.8(5) . . ?
W3 O44 W16 121.5(6) . . ?
W3 O45 W11 147.6(5) . . ?
W15 O46 Nd1 155.4(6) . 2_567 ?
W14 O47 Nd1 137.0(5) . 2_557 ?
P2 O48 W1 123.6(6) . . ?
P2 O48 W13 124.5(6) . . ?
W1 O48 W13 92.0(3) . . ?
P2 O48 W2 123.9(6) . . ?
W1 O48 W2 92.3(3) . . ?
W13 O48 W2 90.8(3) . . ?
W12 O50 W10 156.6(6) . . ?
W17 O51 Nd2 153.1(6) . 1_455 ?
W15 O52 Nd1 157.9(6) . . ?
W16 O53 Nd1 156.2(6) . . ?
P2 O54 W12 129.6(6) . . ?
P2 O54 W7 128.0(6) . . ?
W12 O54 W7 90.1(4) . . ?
P1 O55 W17 126.6(6) . . ?
P1 O55 W14 126.5(5) . . ?
W17 O55 W14 93.7(3) . . ?
P2 O56 W10 128.6(6) . . ?
P2 O56 W5 129.2(6) . . ?
W10 O56 W5 88.6(3) . . ?
W13 O57 W2 121.7(5) . . ?
P1 O58 W15 129.0(6) . . ?
P1 O58 W9 127.1(6) . . ?
W15 O58 W9 92.2(3) . . ?
W16 O62 Nd2 156.7(6) . . ?
W2 O67 W1 124.0(5) . . ?
C1 N1 C5 128.4(17) . . ?
C1 N1 H1 115.8 . . ?
C5 N1 H1 115.8 . . ?
C6 N2 C10 124(2) . . ?
C6 N2 H2 118.1 . . ?
C10 N2 H2 118.1 . . ?
N1 C1 C2 117.9(17) . . ?
N1 C1 H1A 121.1 . . ?
C2 C1 H1A 121.1 . . ?
C1 C2 C3 119(2) . . ?
C1 C2 H2A 120.7 . . ?
C3 C2 H2A 120.7 . . ?
C4 C3 C2 119.0(17) . . ?
C4 C3 C8 123.3(14) . . ?
C2 C3 C8 117.8(17) . . ?
C3 C4 C5 121.0(16) . . ?
C3 C4 H4 119.5 . . ?
C5 C4 H4 119.5 . . ?
N1 C5 C4 115.0(17) . . ?
N1 C5 H5 122.5 . . ?
C4 C5 H5 122.5 . . ?
N2 C6 C7 121(2) . . ?
N2 C6 H6 119.3 . . ?
C7 C6 H6 119.3 . . ?
C6 C7 C8 116.8(18) . . ?
C6 C7 H7 121.6 . . ?
C8 C7 H7 121.6 . . ?
C7 C8 C9 119.9(17) . . ?
C7 C8 C3 120.5(15) . . ?
C9 C8 C3 119.6(17) . . ?
C10 C9 C8 119(2) . . ?
C10 C9 H9 120.3 . . ?
C8 C9 H9 120.3 . . ?
N2 C10 C9 118.5(19) . . ?
N2 C10 H10 120.7 . . ?
C9 C10 H10 120.7 . . ?
C15 N3 C11 122.6(17) . . ?
C15 N3 H3 118.7 . . ?
C11 N3 H3 118.7 . . ?
C16 N4 C20 122.2(16) . . ?
C16 N4 H4A 118.9 . . ?
C20 N4 H4A 118.9 . . ?
N3 C11 C12 121.0(19) . . ?
N3 C11 H11 119.5 . . ?
C12 C11 H11 119.5 . . ?
C11 C12 C13 117.4(17) . . ?
C11 C12 H12 121.3 . . ?
C13 C12 H12 121.3 . . ?
C14 C13 C12 119.7(15) . . ?
C14 C13 C18 122.6(15) . . ?
C12 C13 C18 117.6(15) . . ?
C13 C14 C15 119.0(17) . . ?
C13 C14 H14 120.5 . . ?
C15 C14 H14 120.5 . . ?
N3 C15 C14 120.0(18) . . ?
N3 C15 H15 120.0 . . ?
C14 C15 H15 120.0 . . ?
N4 C16 C17 121.1(19) . . ?
N4 C16 H16 119.4 . . ?
C17 C16 H16 119.4 . . ?
C18 C17 C16 119.0(19) . . ?
C18 C17 H17 120.5 . . ?
C16 C17 H17 120.5 . . ?
C17 C18 C19 121.3(16) . . ?
C17 C18 C13 119.3(17) . . ?
C19 C18 C13 119.4(16) . . ?
C18 C19 C20 118.1(18) . . ?
C18 C19 H19 120.9 . . ?
C20 C19 H19 120.9 . . ?
N4 C20 C19 118.3(19) . . ?
N4 C20 H20 120.8 . . ?
C19 C20 H20 120.8 . . ?

loop_
_geom_bond_atom_site_label_1
_geom_bond_atom_site_label_2
_geom_bond_distance
_geom_bond_site_symmetry_2
_geom_bond_publ_flag
W1 O63 1.704(11) . ?
W1 O4 1.864(11) . ?
W1 O20 1.876(10) . ?
W1 O67 1.939(10) . ?
W1 O36 1.964(11) . ?
W1 O48 2.351(10) . ?
W2 O64 1.705(11) . ?
W2 O7 1.855(11) . ?
W2 O39 1.913(10) . ?
W2 O67 1.923(11) . ?
W2 O57 1.936(11) . ?
W2 O48 2.375(10) . ?
W3 O65 1.692(12) . ?
W3 O45 1.889(10) . ?
W3 O15 1.890(10) . ?
W3 O44 1.905(10) . ?
W3 O33 1.973(9) . ?
W3 O11 2.382(10) . ?
W4 O17 1.716(11) . ?
W4 O19 1.812(10) . ?
W4 O40 1.919(12) . ?
W4 O35 1.930(12) . ?
W4 O7 1.990(10) . ?
W4 O9 2.338(10) . ?
W5 O66 1.697(12) . ?
W5 O38 1.880(11) . ?
W5 O12 1.888(10) . ?
W5 O30 1.909(9) . ?
W5 O29 1.919(9) . ?
W5 O56 2.400(11) . ?
W6 O8 1.699(12) . ?
W6 O28 1.856(9) . ?
W6 O12 1.899(10) . ?
W6 O35 1.934(11) . ?
W6 O24 1.969(9) . ?
W6 O9 2.357(11) . ?
W7 O60 1.680(13) . ?
W7 O40 1.877(12) . ?
W7 O39 1.902(9) . ?
W7 O15 1.911(9) . ?
W7 O41 1.924(11) . ?
W7 O54 2.375(11) . ?
W8 O2 1.705(11) . ?
W8 O27 1.819(9) . ?
W8 O13 1.903(11) . ?
W8 O34 1.919(10) . ?
W8 O28 1.947(9) . ?
W8 O22 2.396(11) . ?
W9 O70 1.713(12) . ?
W9 O34 1.872(10) . ?
W9 O30 1.881(9) . ?
W9 O43 1.946(10) . ?
W9 O42 1.966(9) . ?
W9 O58 2.371(11) . ?
W10 O49 1.691(11) . ?
W10 O10 1.817(10) . ?
W10 O50 1.894(11) . ?
W10 O38 1.933(11) . ?
W10 O20 2.019(9) . ?
W10 O56 2.399(10) . ?
W11 O23 1.710(10) . ?
W11 O26 1.778(9) . ?
W11 O45 1.900(11) . ?
W11 O13 1.907(12) . ?
W11 O19 2.009(10) . ?
W11 O22 2.387(10) . ?
W12 O1 1.736(12) . ?
W12 O6 1.782(9) . ?
W12 O50 1.887(11) . ?
W12 O41 1.904(10) . ?
W12 O4 2.004(10) . ?
W12 O54 2.367(11) . ?
W13 O37 1.731(11) . ?
W13 O24 1.864(10) . ?
W13 O36 1.896(11) . ?
W13 O29 1.904(10) . ?
W13 O57 1.935(11) . ?
W13 O48 2.372(10) . ?
W14 O5 1.741(11) . ?
W14 O47 1.762(10) . ?
W14 O33 1.905(10) . ?
W14 O31 1.932(11) . ?
W14 O26 2.076(9) . ?
W14 O55 2.321(10) . ?
W15 O46 1.743(10) . ?
W15 O52 1.755(9) . ?
W15 O32 1.911(10) . ?
W15 O43 1.917(11) . ?
W15 O10 2.016(9) . ?
W15 O58 2.336(10) . ?
W16 O62 1.747(11) . ?
W16 O53 1.749(9) . ?
W16 O32 1.915(10) . ?
W16 O44 1.963(11) . ?
W16 O6 2.072(9) . ?
W16 O11 2.258(10) . ?
W17 O51 1.734(11) . ?
W17 O21 1.778(10) . ?
W17 O42 1.880(10) . ?
W17 O31 1.938(10) . ?
W17 O27 2.048(10) . ?
W17 O55 2.265(10) . ?
Nd1 O21 2.388(11) . ?
Nd1 O52 2.399(9) . ?
Nd1 O5 2.429(11) . ?
Nd1 O53 2.430(10) . ?
Nd1 O59 2.468(12) . ?
Nd1 O46 2.483(11) 2_567 ?
Nd1 O47 2.552(9) 2_557 ?
Nd1 O16 2.569(12) . ?
Nd2 O62 2.403(11) . ?
Nd2 O51 2.405(10) 1_655 ?
Nd2 O68 2.475(13) . ?
Nd2 O18 2.482(13) . ?
Nd2 O14 2.509(15) . ?
Nd2 O69 2.522(14) . ?
Nd2 O3 2.527(13) . ?
Nd2 O25 2.589(15) . ?
Nd2 O61 2.764(12) . ?
P1 O58 1.523(11) . ?
P1 O22 1.526(11) . ?
P1 O55 1.539(9) . ?
P1 O11 1.550(11) . ?
P2 O56 1.501(11) . ?
P2 O9 1.514(11) . ?
P2 O54 1.530(11) . ?
P2 O48 1.586(9) . ?
O46 Nd1 2.483(11) 2_567 ?
O47 Nd1 2.552(9) 2_557 ?
O51 Nd2 2.405(10) 1_455 ?
N1 C1 1.30(3) . ?
N1 C5 1.33(2) . ?
N1 H1 0.8600 . ?
N2 C6 1.33(2) . ?
N2 C10 1.33(3) . ?
N2 H2 0.8600 . ?
C1 C2 1.40(3) . ?
C1 H1A 0.9300 . ?
C2 C3 1.41(2) . ?
C2 H2A 0.9300 . ?
C3 C4 1.38(3) . ?
C3 C8 1.49(2) . ?
C4 C5 1.41(2) . ?
C4 H4 0.9300 . ?
C5 H5 0.9300 . ?
C6 C7 1.36(3) . ?
C6 H6 0.9300 . ?
C7 C8 1.40(3) . ?
C7 H7 0.9300 . ?
C8 C9 1.43(2) . ?
C9 C10 1.35(3) . ?
C9 H9 0.9300 . ?
C10 H10 0.9300 . ?
N3 C15 1.31(3) . ?
N3 C11 1.34(3) . ?
N3 H3 0.8600 . ?
N4 C16 1.33(2) . ?
N4 C20 1.34(3) . ?
N4 H4A 0.8600 . ?
C11 C12 1.37(2) . ?
C11 H11 0.9300 . ?
C12 C13 1.42(2) . ?
C12 H12 0.9300 . ?
C13 C14 1.36(2) . ?
C13 C18 1.52(2) . ?
C14 C15 1.39(2) . ?
C14 H14 0.9300 . ?
C15 H15 0.9300 . ?
C16 C17 1.35(2) . ?
C16 H16 0.9300 . ?
C17 C18 1.35(3) . ?
C17 H17 0.9300 . ?
C18 C19 1.38(3) . ?
C19 C20 1.40(2) . ?
C19 H19 0.9300 . ?
C20 H20 0.9300 . ?
